data_4033445
loop_
_publ_author_name
'Uemura, Naohiro'
'Ishikawa, Hiroki'
'Tamura, Naoki'
'Yoshida, Yasushi'
'Mino, Takashi'
'Kasashima, Yoshio'
'Sakamoto, Masami'

_publ_section_title
;
 Stereoselective Photodimerization of 3-Arylindenones in Solution and in
 the Solid State.
;
_journal_issue 4
_journal_name_full 'The Journal of organic chemistry'
_journal_page_first 2256
_journal_page_last 2262
_journal_paper_doi 10.1021/acs.joc.7b03147
_journal_volume 83
_journal_year 2018
_chemical_formula_sum 'C15 H9 F O'
_chemical_formula_weight 224.22
_space_group_crystal_system monoclinic
_space_group_IT_number 14
_space_group_name_Hall '-P 2yn'
_space_group_name_H-M_alt 'P 1 21/n 1'
_symmetry_space_group_name_Hall '-P 2yn'
_symmetry_space_group_name_H-M 'P 1 21/n 1'
_atom_sites_solution_hydrogens geom
_atom_sites_solution_primary direct
_atom_sites_solution_secondary difmap
_cell_angle_alpha 90
_cell_angle_beta 93.597(2)
_cell_angle_gamma 90
_cell_formula_units_Z 4
_cell_length_a 3.8335(2)
_cell_length_b 10.3188(4)
_cell_length_c 26.6901(11)
_cell_measurement_reflns_used 7941
_cell_measurement_temperature 173
_cell_measurement_theta_max 68.3037
_cell_measurement_theta_min 3.3183
_cell_volume 1053.70(8)
_computing_cell_refinement 'SAINT V8.34A (Bruker AXS Inc., 2013)'
_computing_data_collection 'APEX2 (Bruker AXS, 2006)'
_computing_data_reduction 'SAINT V8.34A (Bruker AXS Inc., 2013)'
_computing_molecular_graphics 'XSHEL (Bruker AXS,2002)'
_computing_publication_material 'XCIF (Bruker AXS, 2001)'
_computing_structure_refinement 'SHELXL-2013 (Sheldrick, 2013)'
_computing_structure_solution 'SHELXS-97 (Sheldrick, 1997)'
_diffrn_ambient_temperature 173
_diffrn_detector_area_resol_mean 8.3333
_diffrn_measured_fraction_theta_full 0.978
_diffrn_measured_fraction_theta_max 0.975
_diffrn_measurement_device_type 'Bruker APEXII Ultra CCD area detector'
_diffrn_measurement_method 'Phi and Omega scans'
_diffrn_radiation_monochromator 'Bruker Helios multilayer confocal mirror'
_diffrn_radiation_type CuK\a
_diffrn_radiation_wavelength 1.54178
_diffrn_reflns_av_R_equivalents 0.0274
_diffrn_reflns_av_unetI/netI 0.0254
_diffrn_reflns_limit_h_max 4
_diffrn_reflns_limit_h_min -4
_diffrn_reflns_limit_k_max 12
_diffrn_reflns_limit_k_min -12
_diffrn_reflns_limit_l_max 32
_diffrn_reflns_limit_l_min -32
_diffrn_reflns_number 12521
_diffrn_reflns_theta_full 67.679
_diffrn_reflns_theta_max 68.340
_diffrn_reflns_theta_min 3.318
_diffrn_source 'Bruker TXS fine-focus rotating anode'
_exptl_absorpt_coefficient_mu 0.819
_exptl_absorpt_correction_T_max 0.92
_exptl_absorpt_correction_T_min 0.85
_exptl_absorpt_correction_type empirical
_exptl_absorpt_process_details 'SADABS (Sheldrick 1996)'
_exptl_crystal_colour colourless
_exptl_crystal_density_diffrn 1.413
_exptl_crystal_density_method 'not measured'
_exptl_crystal_description prismatic
_exptl_crystal_F_000 464
_exptl_crystal_size_max 0.150
_exptl_crystal_size_mid 0.100
_exptl_crystal_size_min 0.100
_refine_diff_density_max 0.440
_refine_diff_density_min -0.208
_refine_ls_extinction_method none
_refine_ls_goodness_of_fit_ref 1.062
_refine_ls_hydrogen_treatment constr
_refine_ls_matrix_type full
_refine_ls_number_parameters 154
_refine_ls_number_reflns 1905
_refine_ls_number_restraints 0
_refine_ls_restrained_S_all 1.062
_refine_ls_R_factor_all 0.0574
_refine_ls_R_factor_gt 0.0553
_refine_ls_shift/su_max 0.000
_refine_ls_shift/su_mean 0.000
_refine_ls_structure_factor_coef Fsqd
_refine_ls_weighting_details 'w=1/[\s^2^(Fo^2^)+(0.0873P)^2^+0.6247P] where P=(Fo^2^+2Fc^2^)/3'
_refine_ls_weighting_scheme calc
_refine_ls_wR_factor_gt 0.1534
_refine_ls_wR_factor_ref 0.1555
_reflns_number_gt 1790
_reflns_number_total 1905
_reflns_threshold_expression 'I > 2\s(I)'
_cod_data_source_file jo7b03147_si_002.cif
_cod_data_source_block I
_cod_depositor_comments 'Adding full bibliography for 4033434--4033446.cif.'
_cod_database_code 4033445

loop_
_space_group_symop_operation_xyz
'x, y, z'
'-x+1/2, y+1/2, -z+1/2'
'-x, -y, -z'
'x-1/2, -y-1/2, z-1/2'

loop_
_atom_site_type_symbol
_atom_site_label
_atom_site_fract_x
_atom_site_fract_y
_atom_site_fract_z
_atom_site_U_iso_or_equiv
_atom_site_adp_type
_atom_site_calc_flag
_atom_site_refinement_flags_adp
_atom_site_refinement_flags_posn
_atom_site_occupancy
C C1 0.1830(5) 0.2779(2) 0.47217(7) 0.0383(5) Uani d . . 1
C C2 0.2598(6) 0.4016(2) 0.44677(7) 0.0402(5) Uani d . . 1
H H2 0.2336 0.4853 0.4608 0.048 Uiso calc U R 1
C C3 0.3724(5) 0.3778(2) 0.40072(7) 0.0357(5) Uani d . . 1
C C4 0.3882(5) 0.23440(19) 0.39301(7) 0.0339(5) Uani d . . 1
C C5 0.4998(5) 0.16050(19) 0.35384(7) 0.0356(5) Uani d . . 1
H H5 0.5811 0.2001 0.3246 0.043 Uiso calc U R 1
C C6 0.4891(5) 0.02553(19) 0.35866(8) 0.0382(5) Uani d . . 1
H H6 0.5601 -0.027 0.3319 0.046 Uiso calc U R 1
C C7 0.3781(5) -0.0333(2) 0.40126(8) 0.0403(5) Uani d . . 1
H H7 0.3744 -0.1251 0.4036 0.048 Uiso calc U R 1
C C8 0.2711(5) 0.0421(2) 0.44100(8) 0.0383(5) Uani d . . 1
H H8 0.1969 0.0026 0.4707 0.046 Uiso calc U R 1
C C9 0.2759(5) 0.17352(19) 0.43614(7) 0.0344(5) Uani d . . 1
C C10 0.4667(5) 0.47517(18) 0.36368(7) 0.0352(5) Uani d . . 1
C C11 0.3885(5) 0.45820(18) 0.31237(7) 0.0354(5) Uani d . . 1
H H11 0.2779 0.3805 0.3007 0.043 Uiso calc U R 1
C C12 0.4691(6) 0.5526(2) 0.27811(8) 0.0402(5) Uani d . . 1
H H12 0.4124 0.5413 0.2432 0.048 Uiso calc U R 1
C C13 0.6342(6) 0.6636(2) 0.29613(8) 0.0426(5) Uani d . . 1
C C14 0.7205(5) 0.6834(2) 0.34599(9) 0.0419(5) Uani d . . 1
H H14 0.8384 0.7602 0.3571 0.05 Uiso calc U R 1
C C15 0.6334(5) 0.59015(19) 0.37982(8) 0.0387(5) Uani d . . 1
H H15 0.687 0.6038 0.4147 0.046 Uiso calc U R 1
F F1 0.7171(4) 0.75661(13) 0.26281(6) 0.0609(5) Uani d . . 1
O O1 0.0641(5) 0.26324(16) 0.51297(5) 0.0508(5) Uani d . . 1

loop_
_atom_site_aniso_label
_atom_site_aniso_U_11
_atom_site_aniso_U_22
_atom_site_aniso_U_33
_atom_site_aniso_U_12
_atom_site_aniso_U_13
_atom_site_aniso_U_23
C1 0.0374(11) 0.0469(12) 0.0307(10) 0.0025(8) 0.0023(8) -0.0020(8)
C2 0.0482(12) 0.0393(11) 0.0332(10) 0.0062(9) 0.0020(8) -0.0038(8)
C3 0.0363(10) 0.0377(10) 0.0331(10) 0.0047(8) 0.0008(8) -0.0013(8)
C4 0.0366(11) 0.0329(10) 0.0317(10) 0.0042(7) -0.0020(8) 0.0000(7)
C5 0.0392(11) 0.0366(10) 0.0311(9) 0.0039(8) 0.0040(8) 0.0015(7)
C6 0.0426(11) 0.0352(10) 0.0371(10) 0.0069(8) 0.0049(8) -0.0035(8)
C7 0.0425(12) 0.0336(10) 0.0450(11) 0.0004(8) 0.0041(9) 0.0016(8)
C8 0.0352(10) 0.0438(11) 0.0364(10) -0.0020(8) 0.0055(8) 0.0064(8)
C9 0.0303(10) 0.0424(11) 0.0302(9) 0.0035(7) 0.0004(7) -0.0013(8)
C10 0.0372(10) 0.0316(10) 0.0365(10) 0.0084(7) 0.0015(8) -0.0006(8)
C11 0.0385(11) 0.0322(10) 0.0356(10) 0.0048(8) 0.0022(8) -0.0009(7)
C12 0.0445(12) 0.0409(11) 0.0359(10) 0.0095(8) 0.0072(8) 0.0017(8)
C13 0.0446(12) 0.0360(11) 0.0491(12) 0.0093(9) 0.0170(9) 0.0077(9)
C14 0.0384(11) 0.0320(10) 0.0559(13) 0.0032(8) 0.0080(9) -0.0043(9)
C15 0.0402(11) 0.0369(11) 0.0385(10) 0.0100(8) -0.0008(8) -0.0048(8)
F1 0.0808(11) 0.0447(8) 0.0597(9) 0.0006(7) 0.0248(8) 0.0146(6)
O1 0.0627(11) 0.0574(10) 0.0336(8) -0.0020(7) 0.0137(7) -0.0037(7)

loop_
_atom_type_symbol
_atom_type_description
_atom_type_scat_dispersion_real
_atom_type_scat_dispersion_imag
_atom_type_scat_source
C C 0.0181 0.0091 'International Tables Vol C Tables 4.2.6.8 and 6.1.1.4'
H H 0.0000 0.0000 'International Tables Vol C Tables 4.2.6.8 and 6.1.1.4'
O O 0.0492 0.0322 'International Tables Vol C Tables 4.2.6.8 and 6.1.1.4'
F F 0.0727 0.0534 'International Tables Vol C Tables 4.2.6.8 and 6.1.1.4'

loop_
_geom_angle_atom_site_label_1
_geom_angle_atom_site_label_2
_geom_angle_atom_site_label_3
_geom_angle
O1 C1 C2 127.76(19)
O1 C1 C9 127.0(2)
C2 C1 C9 105.23(16)
C3 C2 C1 110.09(18)
C3 C2 H2 125.0
C1 C2 H2 125.0
C2 C3 C10 126.44(19)
C2 C3 C4 108.84(18)
C10 C3 C4 124.72(17)
C5 C4 C9 119.92(18)
C5 C4 C3 131.79(18)
C9 C4 C3 108.24(17)
C4 C5 C6 117.82(18)
C4 C5 H5 121.1
C6 C5 H5 121.1
C7 C6 C5 121.73(18)
C7 C6 H6 119.1
C5 C6 H6 119.1
C6 C7 C8 120.09(19)
C6 C7 H7 120.0
C8 C7 H7 120.0
C9 C8 C7 118.37(18)
C9 C8 H8 120.8
C7 C8 H8 120.8
C8 C9 C4 122.04(18)
C8 C9 C1 130.38(18)
C4 C9 C1 107.56(17)
C11 C10 C15 118.27(19)
C11 C10 C3 121.86(18)
C15 C10 C3 119.86(18)
C12 C11 C10 121.15(19)
C12 C11 H11 119.4
C10 C11 H11 119.4
C13 C12 C11 118.05(19)
C13 C12 H12 121.0
C11 C12 H12 121.0
F1 C13 C14 118.6(2)
F1 C13 C12 118.61(19)
C14 C13 C12 122.8(2)
C13 C14 C15 118.7(2)
C13 C14 H14 120.6
C15 C14 H14 120.6
C14 C15 C10 121.01(19)
C14 C15 H15 119.5
C10 C15 H15 119.5

loop_
_geom_bond_atom_site_label_1
_geom_bond_atom_site_label_2
_geom_bond_distance
C1 O1 1.216(2)
C1 C2 1.484(3)
C1 C9 1.501(3)
C2 C3 1.350(3)
C2 H2 0.95
C3 C10 1.470(3)
C3 C4 1.496(3)
C4 C5 1.383(3)
C4 C9 1.403(3)
C5 C6 1.400(3)
C5 H5 0.95
C6 C7 1.379(3)
C6 H6 0.95
C7 C8 1.397(3)
C7 H7 0.95
C8 C9 1.363(3)
C8 H8 0.95
C10 C11 1.395(3)
C10 C15 1.403(3)
C11 C12 1.384(3)
C11 H11 0.95
C12 C13 1.380(3)
C12 H12 0.95
C13 F1 1.360(2)
C13 C14 1.367(3)
C14 C15 1.375(3)
C14 H14 0.95
C15 H15 0.95

loop_
_geom_torsion_atom_site_label_1
_geom_torsion_atom_site_label_2
_geom_torsion_atom_site_label_3
_geom_torsion_atom_site_label_4
_geom_torsion
O1 C1 C2 C3 -176.8(2)
C9 C1 C2 C3 2.0(2)
C1 C2 C3 C10 178.51(18)
C1 C2 C3 C4 -1.7(2)
C2 C3 C4 C5 -176.6(2)
C10 C3 C4 C5 3.1(3)
C2 C3 C4 C9 0.8(2)
C10 C3 C4 C9 -179.44(17)
C9 C4 C5 C6 1.3(3)
C3 C4 C5 C6 178.42(19)
C4 C5 C6 C7 -1.3(3)
C5 C6 C7 C8 0.3(3)
C6 C7 C8 C9 0.8(3)
C7 C8 C9 C4 -0.8(3)
C7 C8 C9 C1 -178.90(19)
C5 C4 C9 C8 -0.2(3)
C3 C4 C9 C8 -178.02(18)
C5 C4 C9 C1 178.25(17)
C3 C4 C9 C1 0.5(2)
O1 C1 C9 C8 -4.3(3)
C2 C1 C9 C8 176.9(2)
O1 C1 C9 C4 177.3(2)
C2 C1 C9 C4 -1.4(2)
C2 C3 C10 C11 -142.5(2)
C4 C3 C10 C11 37.8(3)
C2 C3 C10 C15 36.1(3)
C4 C3 C10 C15 -143.62(19)
C15 C10 C11 C12 -0.7(3)
C3 C10 C11 C12 177.91(18)
C10 C11 C12 C13 0.9(3)
C11 C12 C13 F1 179.50(18)
C11 C12 C13 C14 0.1(3)
F1 C13 C14 C15 179.29(18)
C12 C13 C14 C15 -1.3(3)
C13 C14 C15 C10 1.5(3)
C11 C10 C15 C14 -0.5(3)
C3 C10 C15 C14 -179.18(18)
